data_7243897
loop_
_publ_author_name
'Varaksina, Evgeniya A.'
'Kiskin, Mikhail A.'
'Lyssenko, Konstantin A.'
'Puntus, Lada N.'
'Korshunov, Vladislav M.'
'Silva, Gustavo S.'
'Freire, Ricardo O.'
'Taydakov, Ilya V.'

_publ_section_title
;
 Tuning the luminescence efficiency by perfluorination of side chains in
 Eu3+ complexes with \b-diketones of the thiophene series
;
_journal_name_full 'Physical Chemistry Chemical Physics'
_journal_paper_doi 10.1039/D1CP02951G
_journal_year 2021
_chemical_formula_moiety 'C36 H29 Eu N2 O6 S3'
_chemical_formula_sum 'C36 H29 Eu N2 O6 S3'
_chemical_formula_weight 833.75
_space_group_crystal_system triclinic
_space_group_IT_number 2
_space_group_name_Hall '-P 1'
_space_group_name_H-M_alt 'P -1'
_atom_sites_solution_hydrogens geom
_audit_creation_date 2021-01-29
_audit_creation_method
;
Olex2 1.2
(compiled 2018.05.29 svn.r3508 for OlexSys, GUI svn.r5506)
;
_audit_update_record
;
2021-04-30 deposited with the CCDC.	2021-10-25 downloaded from the CCDC.
;
_cell_angle_alpha 96.107(2)
_cell_angle_beta 92.850(2)
_cell_angle_gamma 104.079(2)
_cell_formula_units_Z 2
_cell_length_a 9.1817(5)
_cell_length_b 13.0615(7)
_cell_length_c 15.0182(8)
_cell_measurement_reflns_used 9837
_cell_measurement_temperature 150(2)
_cell_measurement_theta_max 30.51
_cell_measurement_theta_min 2.45
_cell_volume 1731.72(16)
_computing_molecular_graphics 'Olex2 (Dolomanov et al., 2009)'
_computing_publication_material 'Olex2 (Dolomanov et al., 2009)'
_computing_structure_refinement 'ShelXL (Sheldrick, 2015)'
_diffrn_ambient_temperature 150.0
_diffrn_measured_fraction_theta_full 0.997
_diffrn_measured_fraction_theta_max 0.997
_diffrn_measurement_device_type 'Bruker D8 Venture'
_diffrn_measurement_method '\f and \w scans'
_diffrn_radiation_type MoK\a
_diffrn_radiation_wavelength 0.71073
_diffrn_reflns_av_R_equivalents 0.1447
_diffrn_reflns_av_unetI/netI 0.0904
_diffrn_reflns_Laue_measured_fraction_full 0.997
_diffrn_reflns_Laue_measured_fraction_max 0.997
_diffrn_reflns_limit_h_max 11
_diffrn_reflns_limit_h_min -11
_diffrn_reflns_limit_k_max 16
_diffrn_reflns_limit_k_min -16
_diffrn_reflns_limit_l_max 18
_diffrn_reflns_limit_l_min -18
_diffrn_reflns_number 23879
_diffrn_reflns_point_group_measured_fraction_full 0.997
_diffrn_reflns_point_group_measured_fraction_max 0.997
_diffrn_reflns_theta_full 25.242
_diffrn_reflns_theta_max 26.366
_diffrn_reflns_theta_min 2.455
_diffrn_standards_number 0
_exptl_absorpt_coefficient_mu 2.040
_exptl_absorpt_correction_T_max 0.7461
_exptl_absorpt_correction_T_min 0.6023
_exptl_absorpt_correction_type multi-scan
_exptl_absorpt_process_details
;
SADABS-2016/2 (Bruker,2016/2) was used for absorption correction.
wR2(int) was 0.1124 before and 0.0390 after correction.
The Ratio of minimum to maximum transmission is 0.8073.
The \l/2 correction factor is Not present.
;
_exptl_crystal_colour yellow
_exptl_crystal_density_diffrn 1.599
_exptl_crystal_description parallelepiped
_exptl_crystal_F_000 836
_exptl_crystal_preparation Luminescent
_exptl_crystal_size_max 0.15
_exptl_crystal_size_mid 0.1
_exptl_crystal_size_min 0.06
_refine_diff_density_max 2.057
_refine_diff_density_min -2.021
_refine_diff_density_rms 0.148
_refine_ls_extinction_method none
_refine_ls_goodness_of_fit_ref 1.053
_refine_ls_hydrogen_treatment constr
_refine_ls_matrix_type full
_refine_ls_number_parameters 436
_refine_ls_number_reflns 7066
_refine_ls_number_restraints 15
_refine_ls_restrained_S_all 1.054
_refine_ls_R_factor_all 0.0508
_refine_ls_R_factor_gt 0.0484
_refine_ls_shift/su_max 0.001
_refine_ls_shift/su_mean 0.000
_refine_ls_structure_factor_coef Fsqd
_refine_ls_weighting_details 'w=1/[\s^2^(Fo^2^)+(0.0562P)^2^+2.1583P] where P=(Fo^2^+2Fc^2^)/3'
_refine_ls_weighting_scheme calc
_refine_ls_wR_factor_gt 0.1215
_refine_ls_wR_factor_ref 0.1233
_reflns_Friedel_coverage 0.000
_reflns_number_gt 6560
_reflns_number_total 7066
_reflns_threshold_expression 'I > 2\s(I)'
_cod_data_source_file d1cp02951g2.cif
_cod_data_source_block eup
_cod_depositor_comments
;
The following automatic conversions were performed:

data item '_exptl_absorpt_correction_type' value 'multi scan' was
changed to 'multi-scan' in accordance with the
/home/data/users/saulius/crontab/automatic-downloads/rss-feeds/RSC/lib/dictionaries/cif_core.dic
dictionary named 'cif_core.dic' version 2.4.2 last updated on
2011-04-26.

Automatic conversion script
Id: cif_fix_values 7556 2019-12-06 15:28:31Z antanas 
;
_cod_database_code 7243897
_shelx_shelxl_version_number 2014/7
_shelx_space_group_comment
;
The symmetry employed for this shelxl refinement is uniquely defined
by the following loop, which should always be used as a source of
symmetry information in preference to the above space-group names.
They are only intended as comments.
;
_shelx_estimated_absorpt_t_max 0.887
_shelx_estimated_absorpt_t_min 0.750
_olex2_refinement_description
;
1. Fixed Uiso
 At 1.2 times of:
  All C(H) groups
 At 1.5 times of:
  All C(H,H,H) groups
2. Rigid body (RIGU) restrains
 C20, C21, C21, C22, C22, C23
 with sigma for 1-2 distances of 0.004 and sigma for 1-3 distances of 0.008
3.a Aromatic/amide H refined with riding coordinates:
 C2(H2), C5(H5), C6(H6), C7(H7), C10(H10), C13(H13), C14(H14), C15(H15),
 C18(H18), C21(H21), C22(H22), C23(H23), C25(H25), C26(H26), C27(H27), C30(H30),
  C31(H31), C32(H32), C35(H35), C36(H36)
3.b Idealised Me refined as rotating group:
 C8(H8A,H8B,H8C), C16(H16A,H16B,H16C), C24(H24A,H24B,H24C)
;
_olex2_submission_special_instructions 'No special instructions were received'

loop_
_space_group_symop_operation_xyz
'x, y, z'
'-x, -y, -z'

loop_
_atom_site_label
_atom_site_type_symbol
_atom_site_fract_x
_atom_site_fract_y
_atom_site_fract_z
_atom_site_U_iso_or_equiv
_atom_site_adp_type
_atom_site_occupancy
_atom_site_site_symmetry_order
_atom_site_calc_flag
_atom_site_refinement_flags_posn
_atom_site_refinement_flags_adp
_atom_site_refinement_flags_occupancy
_atom_site_disorder_assembly
_atom_site_disorder_group
Eu1 Eu 0.59281(2) 0.77717(2) 0.24974(2) 0.02557(10) Uani 1 1 d . . . . .
N1 N 0.3424(4) 0.8355(3) 0.2396(2) 0.0293(8) Uani 1 1 d . . . . .
N2 N 0.5850(4) 0.9403(3) 0.1611(2) 0.0300(8) Uani 1 1 d . . . . .
O1 O 0.5023(3) 0.7932(3) 0.39279(19) 0.0334(7) Uani 1 1 d . . . . .
O2 O 0.7483(3) 0.9309(3) 0.3346(2) 0.0326(7) Uani 1 1 d . . . . .
O3 O 0.4509(3) 0.6068(3) 0.2691(2) 0.0328(7) Uani 1 1 d . . . . .
O4 O 0.7518(3) 0.6974(3) 0.3326(2) 0.0343(7) Uani 1 1 d . . . . .
O5 O 0.4750(3) 0.6974(3) 0.10694(19) 0.0330(7) Uani 1 1 d . . . . .
O6 O 0.7820(3) 0.7764(3) 0.1506(2) 0.0330(7) Uani 1 1 d . . . . .
C1 C 0.5468(5) 0.8458(4) 0.4678(3) 0.0268(9) Uani 1 1 d . . . . .
C2 C 0.6713(5) 0.9331(4) 0.4826(3) 0.0390(12) Uani 1 1 d . . . . .
H2 H 0.6952 0.9682 0.5422 0.047 Uiso 1 1 calc R . . . .
C3 C 0.7627(5) 0.9725(4) 0.4170(3) 0.0337(10) Uani 1 1 d . . . . .
C4 C 0.4548(5) 0.8084(4) 0.5419(3) 0.0326(10) Uani 1 1 d . . . . .
C5 C 0.4760(5) 0.8536(4) 0.6408(3) 0.0352(11) Uani 1 1 d . . . . .
H5 H 0.5488 0.9141 0.6699 0.042 Uiso 1 1 calc R . . . .
C6 C 0.3530(7) 0.7784(6) 0.6804(4) 0.0587(17) Uani 1 1 d . . . . .
H6 H 0.3378 0.7870 0.7426 0.070 Uiso 1 1 calc R . . . .
C7 C 0.2651(6) 0.6981(5) 0.6234(4) 0.0507(14) Uani 1 1 d . . . . .
H7 H 0.1844 0.6463 0.6421 0.061 Uiso 1 1 calc R . . . .
C8 C 0.8883(6) 1.0713(4) 0.4402(4) 0.0461(13) Uani 1 1 d . . . . .
H8A H 0.9851 1.0541 0.4313 0.069 Uiso 1 1 calc GR . . . .
H8B H 0.8864 1.0997 0.5031 0.069 Uiso 1 1 calc GR . . . .
H8C H 0.8754 1.1246 0.4012 0.069 Uiso 1 1 calc GR . . . .
C9 C 0.4640(5) 0.5416(4) 0.3230(3) 0.0304(10) Uani 1 1 d . . . . .
C10 C 0.5903(5) 0.5481(4) 0.3830(3) 0.0352(10) Uani 1 1 d . . . . .
H10 H 0.5822 0.4988 0.4257 0.042 Uiso 1 1 calc R . . . .
C11 C 0.7274(5) 0.6245(4) 0.3822(3) 0.0344(10) Uani 1 1 d . . . . .
C12 C 0.3367(5) 0.4452(4) 0.3180(3) 0.0362(11) Uani 1 1 d . . . . .
C13 C 0.3196(6) 0.3533(5) 0.3556(4) 0.0506(14) Uani 1 1 d . . . . .
H13 H 0.3950 0.3401 0.3953 0.061 Uiso 1 1 calc R . . . .
C14 C 0.1802(7) 0.2792(5) 0.3307(5) 0.0642(19) Uani 1 1 d . . . . .
H14 H 0.1507 0.2118 0.3519 0.077 Uiso 1 1 calc R . . . .
C15 C 0.0926(6) 0.3168(5) 0.2719(5) 0.0587(18) Uani 1 1 d . . . . .
H15 H -0.0054 0.2784 0.2476 0.070 Uiso 1 1 calc R . . . .
C16 C 0.8627(6) 0.6148(5) 0.4405(4) 0.0502(14) Uani 1 1 d . . . . .
H16A H 0.9343 0.5906 0.4023 0.075 Uiso 1 1 calc GR . . . .
H16B H 0.8291 0.5633 0.4828 0.075 Uiso 1 1 calc GR . . . .
H16C H 0.9119 0.6843 0.4740 0.075 Uiso 1 1 calc GR . . . .
C17 C 0.5174(5) 0.6611(4) 0.0347(3) 0.0282(9) Uani 1 1 d . . . . .
C18 C 0.6684(5) 0.6752(4) 0.0141(3) 0.0324(10) Uani 1 1 d . . . . .
H18 H 0.6879 0.6429 -0.0423 0.039 Uiso 1 1 calc R . . . .
C19 C 0.7902(5) 0.7334(4) 0.0715(3) 0.0305(9) Uani 1 1 d . . . . .
C20 C 0.3958(5) 0.6040(4) -0.0341(3) 0.0312(10) Uani 1 1 d . U . . .
C21 C 0.4043(4) 0.5605(3) -0.1288(3) 0.0264(9) Uani 1 1 d . U . . .
H21 H 0.4927 0.5624 -0.1595 0.032 Uiso 1 1 calc R . . . .
C22 C 0.2490(7) 0.5143(5) -0.1647(4) 0.0540(15) Uani 1 1 d . U . . .
H22 H 0.2237 0.4799 -0.2244 0.065 Uiso 1 1 calc R . . . .
C23 C 0.1433(6) 0.5240(5) -0.1067(4) 0.0517(14) Uani 1 1 d . U . . .
H23 H 0.0381 0.4979 -0.1221 0.062 Uiso 1 1 calc R . . . .
C24 C 0.9463(6) 0.7525(5) 0.0386(4) 0.0481(14) Uani 1 1 d . . . . .
H24A H 0.9782 0.8256 0.0241 0.072 Uiso 1 1 calc GR . . . .
H24B H 0.9451 0.7028 -0.0153 0.072 Uiso 1 1 calc GR . . . .
H24C H 1.0168 0.7415 0.0856 0.072 Uiso 1 1 calc GR . . . .
C25 C 0.2240(5) 0.7850(4) 0.2804(3) 0.0388(12) Uani 1 1 d . . . . .
H25 H 0.2293 0.7222 0.3056 0.047 Uiso 1 1 calc R . . . .
C26 C 0.0932(5) 0.8210(5) 0.2873(4) 0.0466(14) Uani 1 1 d . . . . .
H26 H 0.0114 0.7829 0.3167 0.056 Uiso 1 1 calc R . . . .
C27 C 0.0833(5) 0.9111(5) 0.2519(4) 0.0473(14) Uani 1 1 d . . . . .
H27 H -0.0045 0.9368 0.2573 0.057 Uiso 1 1 calc R . . . .
C28 C 0.2043(5) 0.9660(4) 0.2071(3) 0.0381(11) Uani 1 1 d . . . . .
C29 C 0.3318(5) 0.9237(4) 0.2036(3) 0.0293(9) Uani 1 1 d . . . . .
C30 C 0.7025(6) 0.9918(4) 0.1207(3) 0.0377(11) Uani 1 1 d . . . . .
H30 H 0.7902 0.9654 0.1206 0.045 Uiso 1 1 calc R . . . .
C31 C 0.7039(6) 1.0813(4) 0.0791(4) 0.0462(13) Uani 1 1 d . . . . .
H31 H 0.7910 1.1150 0.0517 0.055 Uiso 1 1 calc R . . . .
C32 C 0.5789(7) 1.1212(4) 0.0773(3) 0.0468(13) Uani 1 1 d . . . . .
H32 H 0.5778 1.1823 0.0485 0.056 Uiso 1 1 calc R . . . .
C33 C 0.4517(6) 1.0694(4) 0.1192(3) 0.0410(12) Uani 1 1 d . . . . .
C34 C 0.4607(5) 0.9799(4) 0.1592(3) 0.0305(10) Uani 1 1 d . . . . .
C35 C 0.2011(6) 1.0587(5) 0.1663(4) 0.0514(14) Uani 1 1 d . . . . .
H35 H 0.1147 1.0864 0.1694 0.062 Uiso 1 1 calc R . . . .
C36 C 0.3206(7) 1.1091(5) 0.1225(4) 0.0528(14) Uani 1 1 d . . . . .
H36 H 0.3159 1.1702 0.0945 0.063 Uiso 1 1 calc R . . . .
S1 S 0.31099(16) 0.69755(12) 0.51572(9) 0.0483(3) Uani 1 1 d . . . . .
S2 S 0.18074(15) 0.44157(13) 0.24748(11) 0.0535(4) Uani 1 1 d . . . . .
S3 S 0.21645(15) 0.58649(13) -0.00582(10) 0.0499(4) Uani 1 1 d . . . . .

loop_
_atom_site_aniso_label
_atom_site_aniso_U_11
_atom_site_aniso_U_22
_atom_site_aniso_U_33
_atom_site_aniso_U_23
_atom_site_aniso_U_13
_atom_site_aniso_U_12
Eu1 0.02429(13) 0.02611(14) 0.02583(13) 0.00328(9) 0.00603(8) 0.00452(9)
N1 0.0251(17) 0.034(2) 0.0263(16) 0.0045(15) 0.0042(13) 0.0014(16)
N2 0.0319(18) 0.0287(19) 0.0294(17) 0.0077(15) 0.0092(14) 0.0042(16)
O1 0.0286(15) 0.0396(19) 0.0280(15) -0.0004(13) 0.0046(12) 0.0027(14)
O2 0.0281(14) 0.0284(16) 0.0391(16) 0.0031(13) 0.0024(12) 0.0035(13)
O3 0.0296(15) 0.0306(17) 0.0361(16) 0.0043(14) -0.0004(12) 0.0039(13)
O4 0.0269(15) 0.0356(18) 0.0409(17) 0.0085(14) 0.0023(13) 0.0071(13)
O5 0.0296(15) 0.0406(19) 0.0256(14) -0.0011(13) 0.0048(12) 0.0041(14)
O6 0.0274(15) 0.0378(18) 0.0330(15) 0.0024(13) 0.0051(12) 0.0068(14)
C1 0.0250(19) 0.028(2) 0.029(2) 0.0038(17) 0.0004(16) 0.0100(17)
C2 0.037(2) 0.040(3) 0.036(2) -0.006(2) 0.0015(19) 0.006(2)
C3 0.028(2) 0.028(2) 0.043(2) 0.0015(19) -0.0011(18) 0.0064(18)
C4 0.029(2) 0.037(3) 0.030(2) 0.0005(18) 0.0014(17) 0.0072(19)
C5 0.030(2) 0.049(3) 0.032(2) 0.011(2) 0.0185(17) 0.013(2)
C6 0.057(3) 0.080(5) 0.034(3) 0.002(3) 0.012(2) 0.009(3)
C7 0.050(3) 0.056(4) 0.045(3) 0.012(3) 0.015(2) 0.004(3)
C8 0.038(2) 0.040(3) 0.053(3) 0.001(2) 0.002(2) -0.003(2)
C9 0.026(2) 0.027(2) 0.038(2) 0.0022(18) 0.0100(17) 0.0045(17)
C10 0.034(2) 0.037(3) 0.035(2) 0.0110(19) 0.0018(18) 0.008(2)
C11 0.031(2) 0.035(3) 0.036(2) 0.0042(19) 0.0001(18) 0.0083(19)
C12 0.030(2) 0.033(3) 0.042(2) 0.000(2) 0.0089(18) 0.003(2)
C13 0.044(3) 0.041(3) 0.063(3) 0.012(3) 0.009(3) -0.001(3)
C14 0.054(3) 0.041(3) 0.090(5) 0.008(3) 0.025(3) -0.006(3)
C15 0.034(3) 0.051(4) 0.077(4) -0.011(3) 0.015(3) -0.010(3)
C16 0.033(2) 0.060(4) 0.055(3) 0.021(3) -0.015(2) 0.005(3)
C17 0.031(2) 0.025(2) 0.031(2) 0.0072(17) 0.0039(16) 0.0089(18)
C18 0.037(2) 0.035(2) 0.030(2) 0.0049(18) 0.0117(17) 0.015(2)
C19 0.033(2) 0.029(2) 0.035(2) 0.0096(17) 0.0125(17) 0.0131(18)
C20 0.037(2) 0.027(2) 0.030(2) 0.0030(17) 0.0036(17) 0.0089(19)
C21 0.0195(17) 0.028(2) 0.0299(19) -0.0091(16) 0.0003(14) 0.0074(16)
C22 0.056(3) 0.057(4) 0.040(3) -0.008(2) -0.006(2) 0.006(3)
C23 0.042(3) 0.059(4) 0.054(3) 0.006(3) -0.010(2) 0.014(3)
C24 0.036(3) 0.060(4) 0.049(3) -0.001(3) 0.017(2) 0.014(2)
C25 0.028(2) 0.048(3) 0.036(2) 0.006(2) 0.0058(18) -0.002(2)
C26 0.018(2) 0.070(4) 0.046(3) 0.001(3) 0.0017(18) 0.002(2)
C27 0.025(2) 0.065(4) 0.049(3) -0.006(3) -0.001(2) 0.011(2)
C28 0.029(2) 0.043(3) 0.040(2) -0.007(2) -0.0035(18) 0.011(2)
C29 0.0252(19) 0.034(2) 0.0264(19) -0.0013(17) -0.0007(15) 0.0045(18)
C30 0.040(2) 0.036(3) 0.038(2) 0.010(2) 0.0121(19) 0.006(2)
C31 0.052(3) 0.041(3) 0.045(3) 0.015(2) 0.016(2) 0.002(2)
C32 0.065(3) 0.037(3) 0.040(3) 0.016(2) 0.010(2) 0.010(3)
C33 0.049(3) 0.037(3) 0.037(2) 0.005(2) 0.000(2) 0.011(2)
C34 0.035(2) 0.029(2) 0.0259(19) 0.0021(17) 0.0025(17) 0.0042(19)
C35 0.046(3) 0.055(4) 0.057(3) 0.000(3) -0.007(2) 0.028(3)
C36 0.061(3) 0.043(3) 0.061(3) 0.012(3) -0.003(3) 0.024(3)
S1 0.0467(7) 0.0496(8) 0.0464(7) 0.0063(6) 0.0118(6) 0.0059(6)
S2 0.0332(6) 0.0524(9) 0.0661(9) 0.0017(7) -0.0067(6) -0.0019(6)
S3 0.0399(7) 0.0609(9) 0.0491(7) -0.0023(7) 0.0024(5) 0.0168(7)

loop_
_atom_type_symbol
_atom_type_description
_atom_type_scat_dispersion_real
_atom_type_scat_dispersion_imag
_atom_type_scat_source
C C 0.0033 0.0016 'International Tables Vol C Tables 4.2.6.8 and 6.1.1.4'
H H 0.0000 0.0000 'International Tables Vol C Tables 4.2.6.8 and 6.1.1.4'
Eu Eu -0.1578 3.6682 'International Tables Vol C Tables 4.2.6.8 and 6.1.1.4'
N N 0.0061 0.0033 'International Tables Vol C Tables 4.2.6.8 and 6.1.1.4'
O O 0.0106 0.0060 'International Tables Vol C Tables 4.2.6.8 and 6.1.1.4'
S S 0.1246 0.1234 'International Tables Vol C Tables 4.2.6.8 and 6.1.1.4'

loop_
_geom_angle_atom_site_label_1
_geom_angle_atom_site_label_2
_geom_angle_atom_site_label_3
_geom_angle
_geom_angle_site_symmetry_1
_geom_angle_site_symmetry_3
_geom_angle_publ_flag
N1 Eu1 N2 62.31(12) . . ?
O1 Eu1 N1 70.02(12) . . ?
O1 Eu1 N2 113.00(12) . . ?
O1 Eu1 O2 71.95(10) . . ?
O1 Eu1 O4 78.98(12) . . ?
O1 Eu1 O5 132.69(10) . . ?
O2 Eu1 N1 99.41(11) . . ?
O2 Eu1 N2 72.58(12) . . ?
O2 Eu1 O4 80.52(12) . . ?
O2 Eu1 O5 146.51(12) . . ?
O3 Eu1 N1 87.97(13) . . ?
O3 Eu1 N2 141.72(11) . . ?
O3 Eu1 O1 74.06(11) . . ?
O3 Eu1 O2 140.09(11) . . ?
O3 Eu1 O4 72.97(11) . . ?
O3 Eu1 O5 73.35(11) . . ?
O4 Eu1 N1 147.15(11) . . ?
O4 Eu1 N2 144.38(11) . . ?
O4 Eu1 O5 121.70(12) . . ?
O5 Eu1 N1 75.46(11) . . ?
O5 Eu1 N2 75.99(12) . . ?
O6 Eu1 N1 132.88(12) . . ?
O6 Eu1 N2 77.12(12) . . ?
O6 Eu1 O1 153.92(11) . . ?
O6 Eu1 O2 89.67(10) . . ?
O6 Eu1 O3 113.71(12) . . ?
O6 Eu1 O4 79.87(12) . . ?
O6 Eu1 O5 72.17(10) . . ?
C25 N1 Eu1 119.9(4) . . ?
C25 N1 C29 117.6(4) . . ?
C29 N1 Eu1 121.9(3) . . ?
C30 N2 Eu1 122.9(3) . . ?
C30 N2 C34 116.5(4) . . ?
C34 N2 Eu1 120.5(3) . . ?
C1 O1 Eu1 137.5(3) . . ?
C3 O2 Eu1 135.7(3) . . ?
C9 O3 Eu1 133.7(3) . . ?
C11 O4 Eu1 133.4(3) . . ?
C17 O5 Eu1 135.7(3) . . ?
C19 O6 Eu1 136.4(3) . . ?
O1 C1 C2 124.0(4) . . ?
O1 C1 C4 114.4(4) . . ?
C2 C1 C4 121.6(4) . . ?
C1 C2 H2 117.5 . . ?
C3 C2 C1 124.9(4) . . ?
C3 C2 H2 117.5 . . ?
O2 C3 C2 124.6(4) . . ?
O2 C3 C8 115.4(4) . . ?
C2 C3 C8 120.0(4) . . ?
C1 C4 C5 128.4(4) . . ?
C1 C4 S1 116.8(3) . . ?
C5 C4 S1 114.7(3) . . ?
C4 C5 H5 128.8 . . ?
C6 C5 C4 102.3(4) . . ?
C6 C5 H5 128.8 . . ?
C5 C6 H6 121.7 . . ?
C7 C6 C5 116.7(5) . . ?
C7 C6 H6 121.7 . . ?
C6 C7 H7 123.0 . . ?
C6 C7 S1 114.1(4) . . ?
S1 C7 H7 123.0 . . ?
C3 C8 H8A 109.5 . . ?
C3 C8 H8B 109.5 . . ?
C3 C8 H8C 109.5 . . ?
H8A C8 H8B 109.5 . . ?
H8A C8 H8C 109.5 . . ?
H8B C8 H8C 109.5 . . ?
O3 C9 C10 126.5(4) . . ?
O3 C9 C12 115.8(4) . . ?
C10 C9 C12 117.6(5) . . ?
C9 C10 H10 118.6 . . ?
C11 C10 C9 122.8(5) . . ?
C11 C10 H10 118.6 . . ?
O4 C11 C10 125.4(5) . . ?
O4 C11 C16 116.0(4) . . ?
C10 C11 C16 118.4(5) . . ?
C9 C12 S2 116.7(4) . . ?
C13 C12 C9 132.3(5) . . ?
C13 C12 S2 110.9(4) . . ?
C12 C13 H13 123.0 . . ?
C12 C13 C14 114.1(6) . . ?
C14 C13 H13 123.0 . . ?
C13 C14 H14 124.3 . . ?
C15 C14 C13 111.5(6) . . ?
C15 C14 H14 124.3 . . ?
C14 C15 H15 124.0 . . ?
C14 C15 S2 112.1(4) . . ?
S2 C15 H15 124.0 . . ?
C11 C16 H16A 109.5 . . ?
C11 C16 H16B 109.5 . . ?
C11 C16 H16C 109.5 . . ?
H16A C16 H16B 109.5 . . ?
H16A C16 H16C 109.5 . . ?
H16B C16 H16C 109.5 . . ?
O5 C17 C18 125.2(4) . . ?
O5 C17 C20 115.6(4) . . ?
C18 C17 C20 119.2(4) . . ?
C17 C18 H18 118.1 . . ?
C19 C18 C17 123.7(4) . . ?
C19 C18 H18 118.1 . . ?
O6 C19 C18 125.1(4) . . ?
O6 C19 C24 115.7(4) . . ?
C18 C19 C24 119.1(4) . . ?
C17 C20 C21 130.1(4) . . ?
C17 C20 S3 117.6(3) . . ?
C21 C20 S3 112.3(3) . . ?
C20 C21 H21 127.1 . . ?
C22 C21 C20 105.8(4) . . ?
C22 C21 H21 127.1 . . ?
C21 C22 H22 122.4 . . ?
C23 C22 C21 115.2(4) . . ?
C23 C22 H22 122.4 . . ?
C22 C23 H23 123.4 . . ?
C22 C23 S3 113.2(4) . . ?
S3 C23 H23 123.4 . . ?
C19 C24 H24A 109.5 . . ?
C19 C24 H24B 109.5 . . ?
C19 C24 H24C 109.5 . . ?
H24A C24 H24B 109.5 . . ?
H24A C24 H24C 109.5 . . ?
H24B C24 H24C 109.5 . . ?
N1 C25 H25 118.7 . . ?
N1 C25 C26 122.6(5) . . ?
C26 C25 H25 118.7 . . ?
C25 C26 H26 120.2 . . ?
C27 C26 C25 119.7(5) . . ?
C27 C26 H26 120.2 . . ?
C26 C27 H27 120.2 . . ?
C26 C27 C28 119.7(5) . . ?
C28 C27 H27 120.2 . . ?
C27 C28 C29 116.5(5) . . ?
C27 C28 C35 123.1(5) . . ?
C29 C28 C35 120.4(5) . . ?
N1 C29 C28 123.8(4) . . ?
N1 C29 C34 118.1(4) . . ?
C28 C29 C34 118.0(5) . . ?
N2 C30 H30 118.1 . . ?
N2 C30 C31 123.8(5) . . ?
C31 C30 H30 118.1 . . ?
C30 C31 H31 120.1 . . ?
C32 C31 C30 119.7(5) . . ?
C32 C31 H31 120.1 . . ?
C31 C32 H32 120.7 . . ?
C31 C32 C33 118.6(5) . . ?
C33 C32 H32 120.7 . . ?
C32 C33 C36 121.3(6) . . ?
C34 C33 C32 117.5(5) . . ?
C34 C33 C36 121.1(5) . . ?
N2 C34 C29 116.6(4) . . ?
N2 C34 C33 123.9(4) . . ?
C33 C34 C29 119.5(5) . . ?
C28 C35 H35 119.4 . . ?
C36 C35 C28 121.2(5) . . ?
C36 C35 H35 119.4 . . ?
C33 C36 H36 120.1 . . ?
C35 C36 C33 119.8(6) . . ?
C35 C36 H36 120.1 . . ?
C7 S1 C4 92.2(2) . . ?
C15 S2 C12 91.4(3) . . ?
C23 S3 C20 93.6(3) . . ?

loop_
_geom_bond_atom_site_label_1
_geom_bond_atom_site_label_2
_geom_bond_distance
_geom_bond_site_symmetry_2
_geom_bond_publ_flag
Eu1 N1 2.595(4) . ?
Eu1 N2 2.643(4) . ?
Eu1 O1 2.349(3) . ?
Eu1 O2 2.361(3) . ?
Eu1 O3 2.345(3) . ?
Eu1 O4 2.367(4) . ?
Eu1 O5 2.367(3) . ?
Eu1 O6 2.344(3) . ?
N1 C25 1.340(5) . ?
N1 C29 1.345(7) . ?
N2 C30 1.335(6) . ?
N2 C34 1.363(6) . ?
O1 C1 1.249(5) . ?
O2 C3 1.285(5) . ?
O3 C9 1.257(6) . ?
O4 C11 1.255(6) . ?
O5 C17 1.255(5) . ?
O6 C19 1.274(5) . ?
C1 C2 1.394(6) . ?
C1 C4 1.483(6) . ?
C2 H2 0.9500 . ?
C2 C3 1.386(7) . ?
C3 C8 1.503(6) . ?
C4 C5 1.523(6) . ?
C4 S1 1.700(5) . ?
C5 H5 0.9500 . ?
C5 C6 1.498(7) . ?
C6 H6 0.9500 . ?
C6 C7 1.346(8) . ?
C7 H7 0.9500 . ?
C7 S1 1.691(5) . ?
C8 H8A 0.9800 . ?
C8 H8B 0.9800 . ?
C8 H8C 0.9800 . ?
C9 C10 1.413(7) . ?
C9 C12 1.488(6) . ?
C10 H10 0.9500 . ?
C10 C11 1.405(6) . ?
C11 C16 1.523(7) . ?
C12 C13 1.360(9) . ?
C12 S2 1.726(5) . ?
C13 H13 0.9500 . ?
C13 C14 1.410(8) . ?
C14 H14 0.9500 . ?
C14 C15 1.371(11) . ?
C15 H15 0.9500 . ?
C15 S2 1.721(7) . ?
C16 H16A 0.9800 . ?
C16 H16B 0.9800 . ?
C16 H16C 0.9800 . ?
C17 C18 1.407(6) . ?
C17 C20 1.479(6) . ?
C18 H18 0.9500 . ?
C18 C19 1.386(6) . ?
C19 C24 1.510(6) . ?
C20 C21 1.487(5) . ?
C20 S3 1.689(5) . ?
C21 H21 0.9500 . ?
C21 C22 1.457(6) . ?
C22 H22 0.9500 . ?
C22 C23 1.355(8) . ?
C23 H23 0.9500 . ?
C23 S3 1.668(6) . ?
C24 H24A 0.9800 . ?
C24 H24B 0.9800 . ?
C24 H24C 0.9800 . ?
C25 H25 0.9500 . ?
C25 C26 1.398(7) . ?
C26 H26 0.9500 . ?
C26 C27 1.362(9) . ?
C27 H27 0.9500 . ?
C27 C28 1.411(7) . ?
C28 C29 1.412(7) . ?
C28 C35 1.419(9) . ?
C29 C34 1.465(6) . ?
C30 H30 0.9500 . ?
C30 C31 1.381(8) . ?
C31 H31 0.9500 . ?
C31 C32 1.371(9) . ?
C32 H32 0.9500 . ?
C32 C33 1.413(7) . ?
C33 C34 1.388(8) . ?
C33 C36 1.422(8) . ?
C35 H35 0.9500 . ?
C35 C36 1.371(9) . ?
C36 H36 0.9500 . ?
